data_2311546
loop_
_publ_author_name
'Kang, Youngjin'
'Park, Ki-Min'
'Kim, Jinho'

_publ_section_title
;
 Crystal structure of
 <i>mer</i>-tris-{2,6-di-fluoro-3-[5-(2-fluoro-phen-yl)pyridin-2-yl-\k<i>N</i>]pyridin-4-yl-\k<i>C</i><sup>4</sup>}iridium(III)
 di-chloro-methane hemisolvate <i>n</i>-hexane hemisolvate.
;
_journal_issue 'Pt 12'
_journal_name_full 'Acta crystallographica. Section E, Crystallographic communications'
_journal_page_first 1952
_journal_page_last 1955
_journal_paper_doi 10.1107/S2056989017016759
_journal_volume 73
_journal_year 2017
_chemical_formula_iupac '[Ir (C17 H11 F2 N2)3], 0.5C6 H14, 0.5C H2 Cl2'
_chemical_formula_moiety 'C51 H33 F6 Ir N6, 0.5(C6 H14), 0.5(C H2 Cl2)'
_chemical_formula_sum 'C54.5 H41 Cl F6 Ir N6'
_chemical_formula_weight 1121.58
_chemical_name_systematic
;<i>mer</i>-Tris{2,6-difluoro-3-[5-(2-fluorophenyl)pyridin-2-yl-\k<i>N</i>]pyridin-4-yl-\k<i>C</i>^4^}iridium(III) dichloromethane hemisolvate
<i>n</i>-hexane hemisolvate
;
_space_group_crystal_system triclinic
_space_group_IT_number 2
_space_group_name_Hall '-P 1'
_space_group_name_H-M_alt 'P -1'
_atom_sites_solution_hydrogens geom
_audit_creation_method SHELXL-2014/7
_cell_angle_alpha 117.0678(5)
_cell_angle_beta 101.9336(6)
_cell_angle_gamma 97.2102(6)
_cell_formula_units_Z 2
_cell_length_a 12.5753(2)
_cell_length_b 14.4054(3)
_cell_length_c 14.8668(3)
_cell_measurement_reflns_used 9893
_cell_measurement_temperature 173(2)
_cell_measurement_theta_max 28.23
_cell_measurement_theta_min 2.32
_cell_volume 2270.58(8)
_computing_cell_refinement
;
SAINT (Bruker, 2014)
;
_computing_data_collection
;
APEX2 (Bruker, 2014)
;
_computing_data_reduction
;
SAINT (Bruker, 2014)
;
_computing_molecular_graphics
;
DIAMOND (Brandenburg, 2010)
;
_computing_publication_material
;
SHELXTL (Sheldrick, 2008) and publCIF (Westrip, 2010)
;
_computing_structure_refinement
;
SHELXL2014 (Sheldrick, 2015)
;
_computing_structure_solution
;
SHELXS97 (Sheldrick, 2008)
;
_diffrn_ambient_temperature 173(2)
_diffrn_measured_fraction_theta_full 0.999
_diffrn_measured_fraction_theta_max 0.996
_diffrn_measurement_device_type 'Bruker APEXII CCD'
_diffrn_measurement_method '\f and \w scans'
_diffrn_radiation_type MoK\a
_diffrn_radiation_wavelength 0.71073
_diffrn_reflns_av_R_equivalents 0.0351
_diffrn_reflns_limit_h_max 16
_diffrn_reflns_limit_h_min -16
_diffrn_reflns_limit_k_max 19
_diffrn_reflns_limit_k_min -19
_diffrn_reflns_limit_l_max 19
_diffrn_reflns_limit_l_min -18
_diffrn_reflns_number 40374
_diffrn_reflns_theta_full 25.242
_diffrn_reflns_theta_max 28.247
_diffrn_reflns_theta_min 1.612
_exptl_absorpt_coefficient_mu 3.070
_exptl_absorpt_correction_T_max 0.7457
_exptl_absorpt_correction_T_min 0.5323
_exptl_absorpt_correction_type multi-scan
_exptl_absorpt_process_details
;
(SADABS; Bruker, 2014)
;
_exptl_crystal_colour yellow
_exptl_crystal_density_diffrn 1.640
_exptl_crystal_description block
_exptl_crystal_F_000 1116
_exptl_crystal_size_max 0.420
_exptl_crystal_size_mid 0.230
_exptl_crystal_size_min 0.210
_refine_diff_density_max 2.383
_refine_diff_density_min -2.062
_refine_ls_extinction_method none
_refine_ls_goodness_of_fit_ref 1.038
_refine_ls_hydrogen_treatment constr
_refine_ls_matrix_type full
_refine_ls_number_parameters 625
_refine_ls_number_reflns 11187
_refine_ls_number_restraints 16
_refine_ls_restrained_S_all 1.071
_refine_ls_R_factor_all 0.0342
_refine_ls_R_factor_gt 0.0302
_refine_ls_shift/su_max 0.003
_refine_ls_shift/su_mean 0.000
_refine_ls_structure_factor_coef Fsqd
_refine_ls_weighting_details 'w=1/[\s^2^(Fo^2^)+(0.0470P)^2^+1.7767P] where P=(Fo^2^+2Fc^2^)/3'
_refine_ls_weighting_scheme calc
_refine_ls_wR_factor_gt 0.0778
_refine_ls_wR_factor_ref 0.0801
_reflns_number_gt 10233
_reflns_number_total 11187
_reflns_threshold_expression 'I > 2\s(I)'
_cod_data_source_file hg5501sup1.cif
_cod_data_source_block I
_cod_original_formula_sum 'C54.50 H41 Cl F6 Ir N6'
_cod_database_code 2311546
_shelx_space_group_comment
;
The symmetry employed for this shelxl refinement is uniquely defined
by the following loop, which should always be used as a source of
symmetry information in preference to the above space-group names.
They are only intended as comments.
;
_shelx_estimated_absorpt_t_min 0.359
_shelx_estimated_absorpt_t_max 0.565

loop_
_space_group_symop_operation_xyz
'x, y, z'
'-x, -y, -z'

loop_
_atom_site_type_symbol
_atom_site_label
_atom_site_fract_x
_atom_site_fract_y
_atom_site_fract_z
_atom_site_U_iso_or_equiv
_atom_site_adp_type
_atom_site_calc_flag
_atom_site_occupancy
Ir Ir1 0.80627(2) 0.75047(2) 0.53831(2) 0.01827(4) Uani d 1
F F1 0.8673(2) 0.6415(2) 0.8511(2) 0.0543(7) Uani d 1
F F2 1.12093(19) 0.59363(19) 0.6739(2) 0.0429(6) Uani d 1
N N1 0.9274(2) 0.6888(2) 0.4727(2) 0.0208(5) Uani d 1
N N2 0.9932(3) 0.6203(2) 0.7616(3) 0.0340(7) Uani d 1
C C1 0.8725(2) 0.6929(2) 0.6358(3) 0.0212(6) Uani d 1
C C2 0.8363(3) 0.6866(3) 0.7161(3) 0.0276(7) Uani d 1
H H2 0.7702 0.7072 0.7304 0.033 Uiso calc 1
C C3 0.8993(3) 0.6498(3) 0.7734(3) 0.0341(8) Uani d 1
C C4 1.0248(3) 0.6251(3) 0.6851(3) 0.0298(7) Uani d 1
C C5 0.9706(3) 0.6581(2) 0.6176(3) 0.0232(6) Uani d 1
C C6 1.0025(2) 0.6582(2) 0.5291(3) 0.0229(6) Uani d 1
C C7 1.0955(3) 0.6311(3) 0.4960(3) 0.0303(7) Uani d 1
H H7 1.1495 0.6127 0.5356 0.036 Uiso calc 1
C C8 1.1101(3) 0.6307(3) 0.4064(3) 0.0330(8) Uani d 1
H H8 1.1749 0.6136 0.3859 0.040 Uiso calc 1
C C9 1.0306(3) 0.6551(3) 0.3459(3) 0.0300(7) Uani d 1
C C10 0.9416(3) 0.6851(2) 0.3839(3) 0.0252(7) Uani d 1
H H10 0.8873 0.7041 0.3450 0.030 Uiso calc 1
C C11 1.0395(3) 0.6562(3) 0.2480(3) 0.0339(8) Uani d 1
C C12 1.1385(4) 0.7141(4) 0.2506(4) 0.0489(11) Uani d 1
H H12 1.2007 0.7477 0.3130 0.059 Uiso calc 1
C C13 1.1479(5) 0.7235(4) 0.1634(5) 0.0611(14) Uani d 1
H H13 1.2159 0.7634 0.1662 0.073 Uiso calc 1
C C14 1.0573(5) 0.6742(4) 0.0724(4) 0.0597(14) Uani d 1
H H14 1.0625 0.6816 0.0131 0.072 Uiso calc 1
C C15 0.9605(5) 0.6148(4) 0.0677(4) 0.0510(11) Uani d 1
H H15 0.8996 0.5801 0.0042 0.061 Uiso calc 1
C C16 0.9490(4) 0.6041(3) 0.1545(3) 0.0388(9) Uani d 1
C C17 0.8413(4) 0.5336(4) 0.1405(4) 0.0510(11) Uani d 1
H H17A 0.8564 0.4994 0.1840 0.077 Uiso calc 1
H H17B 0.8090 0.4780 0.0659 0.077 Uiso calc 1
H H17C 0.7882 0.5775 0.1625 0.077 Uiso calc 1
F F3 0.5772(3) 0.7962(2) 0.2111(2) 0.0757(10) Uani d 1
F F4 0.8327(2) 1.08740(18) 0.4761(2) 0.0466(6) Uani d 1
N N3 0.9257(2) 0.9044(2) 0.6254(2) 0.0202(5) Uani d 1
N N4 0.7040(3) 0.9417(3) 0.3469(3) 0.0402(8) Uani d 1
C C18 0.7582(3) 0.8195(3) 0.4460(3) 0.0242(6) Uani d 1
C C19 0.6756(3) 0.7747(3) 0.3490(3) 0.0350(8) Uani d 1
H H19 0.6349 0.7013 0.3136 0.042 Uiso calc 1
C C20 0.6547(4) 0.8392(4) 0.3060(3) 0.0440(10) Uani d 1
C C21 0.7826(3) 0.9830(3) 0.4368(3) 0.0321(8) Uani d 1
C C22 0.8172(3) 0.9295(3) 0.4913(3) 0.0236(6) Uani d 1
C C23 0.9103(3) 0.9743(2) 0.5882(3) 0.0229(6) Uani d 1
C C24 0.9824(3) 1.0773(3) 0.6421(3) 0.0299(7) Uani d 1
H H24 0.9710 1.1270 0.6179 0.036 Uiso calc 1
C C25 1.0702(3) 1.1068(3) 0.7304(3) 0.0307(7) Uani d 1
H H25 1.1189 1.1771 0.7667 0.037 Uiso calc 1
C C26 1.0887(3) 1.0351(3) 0.7673(3) 0.0241(6) Uani d 1
C C27 1.0117(2) 0.9351(2) 0.7118(3) 0.0212(6) Uani d 1
H H27 1.0204 0.8854 0.7365 0.025 Uiso calc 1
C C28 1.1851(3) 1.0651(3) 0.8603(3) 0.0259(7) Uani d 1
C C29 1.2073(3) 1.1663(3) 0.9495(3) 0.0377(8) Uani d 1
H H29 1.1586 1.2118 0.9500 0.045 Uiso calc 1
C C30 1.2990(4) 1.2017(3) 1.0375(3) 0.0457(10) Uani d 1
H H30 1.3132 1.2709 1.0976 0.055 Uiso calc 1
C C31 1.3691(3) 1.1359(4) 1.0369(3) 0.0459(11) Uani d 1
H H31 1.4327 1.1599 1.0964 0.055 Uiso calc 1
C C32 1.3476(3) 1.0351(3) 0.9502(3) 0.0380(9) Uani d 1
H H32 1.3965 0.9903 0.9516 0.046 Uiso calc 1
C C33 1.2560(3) 0.9967(3) 0.8603(3) 0.0293(7) Uani d 1
C C34 1.2406(3) 0.8875(3) 0.7682(3) 0.0349(8) Uani d 1
H H34A 1.2296 0.8922 0.7033 0.052 Uiso calc 1
H H34B 1.1748 0.8377 0.7613 0.052 Uiso calc 1
H H34C 1.3075 0.8611 0.7796 0.052 Uiso calc 1
F F5 0.5676(2) 0.34823(18) 0.2318(2) 0.0532(7) Uani d 1
F F6 0.38409(17) 0.55554(19) 0.4386(2) 0.0466(6) Uani d 1
N N5 0.6894(2) 0.8035(2) 0.6117(2) 0.0210(5) Uani d 1
N N6 0.4774(3) 0.4534(3) 0.3367(3) 0.0386(8) Uani d 1
C C35 0.6786(3) 0.6197(3) 0.4518(3) 0.0232(6) Uani d 1
C C36 0.6739(3) 0.5210(3) 0.3648(3) 0.0298(7) Uani d 1
H H36 0.7383 0.5075 0.3418 0.036 Uiso calc 1
C C37 0.5732(3) 0.4448(3) 0.3142(3) 0.0356(8) Uani d 1
C C38 0.4829(3) 0.5465(3) 0.4172(3) 0.0324(8) Uani d 1
C C39 0.5777(3) 0.6319(3) 0.4795(3) 0.0255(7) Uani d 1
C C40 0.5854(3) 0.7342(3) 0.5712(3) 0.0246(6) Uani d 1
C C41 0.5035(3) 0.7659(3) 0.6217(3) 0.0325(8) Uani d 1
H H41 0.4299 0.7199 0.5929 0.039 Uiso calc 1
C C42 0.5293(3) 0.8633(3) 0.7127(3) 0.0339(8) Uani d 1
H H42 0.4734 0.8836 0.7469 0.041 Uiso calc 1
C C43 0.6366(3) 0.9335(3) 0.7561(3) 0.0256(7) Uani d 1
C C44 0.7122(3) 0.8998(3) 0.6997(3) 0.0243(6) Uani d 1
H H44 0.7842 0.9473 0.7245 0.029 Uiso calc 1
C C45 0.6669(3) 1.0390(3) 0.8546(3) 0.0288(7) Uani d 1
C C46 0.5870(3) 1.0993(3) 0.8704(3) 0.0356(8) Uani d 1
H H46 0.5167 1.0726 0.8173 0.043 Uiso calc 1
C C47 0.6081(4) 1.1971(3) 0.9618(3) 0.0428(9) Uani d 1
H H47 0.5525 1.2367 0.9713 0.051 Uiso calc 1
C C48 0.7093(4) 1.2364(3) 1.0383(3) 0.0456(10) Uani d 1
H H48 0.7247 1.3038 1.1009 0.055 Uiso calc 1
C C49 0.7893(3) 1.1773(3) 1.0239(3) 0.0385(9) Uani d 1
H H49 0.8592 1.2055 1.0778 0.046 Uiso calc 1
C C50 0.7712(3) 1.0787(3) 0.9339(3) 0.0311(7) Uani d 1
C C51 0.8620(3) 1.0185(4) 0.9291(3) 0.0417(9) Uani d 1
H H51A 0.8275 0.9409 0.8916 0.063 Uiso calc 1
H H51B 0.9071 1.0410 1.0011 0.063 Uiso calc 1
H H51C 0.9104 1.0347 0.8915 0.063 Uiso calc 1
C C52 0.3642(9) 0.5534(10) 0.1629(11) 0.164(5) Uani d 1
H H52A 0.3244 0.5125 0.1889 0.246 Uiso calc 1
H H52B 0.4233 0.6141 0.2223 0.246 Uiso calc 1
H H52C 0.3111 0.5806 0.1289 0.246 Uiso calc 1
C C53 0.4179(10) 0.4784(9) 0.0806(10) 0.143(4) Uani d 1
H H53A 0.4697 0.4498 0.1153 0.171 Uiso calc 1
H H53B 0.3576 0.4164 0.0220 0.171 Uiso calc 1
C C54 0.4771(10) 0.5289(7) 0.0381(9) 0.140(4) Uani d 1
H H54A 0.4255 0.5619 0.0091 0.168 Uiso calc 1
H H54C 0.5386 0.5887 0.0977 0.168 Uiso calc 1
C C55 0.4858(8) 1.0429(5) 0.4679(6) 0.070(3) Uani d 0.5
H H55A 0.5258 1.0535 0.4212 0.084 Uiso calc 0.5
H H55B 0.4281 1.0844 0.4747 0.084 Uiso calc 0.5
Cl Cl1 0.4193(4) 0.9067(4) 0.4086(4) 0.245(2) Uani d 1

loop_
_atom_site_aniso_label
_atom_site_aniso_U_11
_atom_site_aniso_U_22
_atom_site_aniso_U_33
_atom_site_aniso_U_12
_atom_site_aniso_U_13
_atom_site_aniso_U_23
Ir1 0.01779(6) 0.01590(6) 0.02123(7) 0.00411(4) 0.00436(4) 0.00994(5)
F1 0.0766(18) 0.0687(17) 0.0456(15) 0.0301(14) 0.0258(14) 0.0449(14)
F2 0.0406(12) 0.0478(13) 0.0472(14) 0.0263(10) 0.0083(10) 0.0272(12)
N1 0.0205(12) 0.0147(12) 0.0255(14) 0.0042(9) 0.0059(10) 0.0090(11)
N2 0.0455(17) 0.0254(15) 0.0286(16) 0.0110(13) 0.0018(14) 0.0147(13)
C1 0.0210(13) 0.0137(13) 0.0243(16) -0.0001(11) 0.0012(12) 0.0092(12)
C2 0.0326(17) 0.0247(16) 0.0260(17) 0.0048(13) 0.0065(14) 0.0144(15)
C3 0.049(2) 0.0285(18) 0.0264(18) 0.0083(16) 0.0070(16) 0.0173(16)
C4 0.0316(17) 0.0196(15) 0.0303(18) 0.0082(13) -0.0005(14) 0.0096(14)
C5 0.0233(14) 0.0149(14) 0.0267(16) 0.0040(11) 0.0009(12) 0.0096(13)
C6 0.0216(14) 0.0151(14) 0.0260(16) 0.0038(11) 0.0032(12) 0.0071(13)
C7 0.0259(15) 0.0233(16) 0.036(2) 0.0095(13) 0.0059(14) 0.0102(15)
C8 0.0266(16) 0.0265(17) 0.041(2) 0.0090(13) 0.0154(15) 0.0103(16)
C9 0.0368(18) 0.0184(15) 0.0346(19) 0.0066(13) 0.0173(15) 0.0103(15)
C10 0.0331(16) 0.0166(14) 0.0278(17) 0.0061(12) 0.0122(14) 0.0114(13)
C11 0.050(2) 0.0235(16) 0.040(2) 0.0162(15) 0.0278(18) 0.0172(16)
C12 0.057(3) 0.042(2) 0.053(3) 0.009(2) 0.032(2) 0.022(2)
C13 0.071(3) 0.057(3) 0.083(4) 0.018(3) 0.053(3) 0.044(3)
C14 0.092(4) 0.056(3) 0.061(3) 0.035(3) 0.051(3) 0.038(3)
C15 0.079(3) 0.048(3) 0.047(3) 0.029(2) 0.034(2) 0.030(2)
C16 0.057(2) 0.0300(19) 0.040(2) 0.0194(17) 0.0244(19) 0.0198(18)
C17 0.062(3) 0.052(3) 0.040(2) 0.010(2) 0.013(2) 0.026(2)
F3 0.092(2) 0.0570(17) 0.0537(18) 0.0057(16) -0.0304(16) 0.0328(15)
F4 0.0643(15) 0.0293(11) 0.0506(15) 0.0084(10) 0.0053(12) 0.0290(11)
N3 0.0202(11) 0.0174(12) 0.0256(14) 0.0064(9) 0.0090(10) 0.0115(11)
N4 0.0490(19) 0.0394(18) 0.0415(19) 0.0159(15) 0.0069(16) 0.0291(17)
C18 0.0242(15) 0.0263(16) 0.0272(17) 0.0100(12) 0.0090(13) 0.0159(14)
C19 0.0382(19) 0.0275(18) 0.0309(19) 0.0045(14) -0.0030(15) 0.0142(16)
C20 0.051(2) 0.044(2) 0.034(2) 0.0133(18) -0.0040(18) 0.0230(19)
C21 0.0415(19) 0.0271(17) 0.036(2) 0.0128(15) 0.0114(16) 0.0215(16)
C22 0.0267(15) 0.0240(15) 0.0264(17) 0.0110(12) 0.0096(13) 0.0156(14)
C23 0.0246(14) 0.0194(14) 0.0286(17) 0.0084(12) 0.0109(13) 0.0132(14)
C24 0.0330(17) 0.0217(16) 0.039(2) 0.0084(13) 0.0110(15) 0.0181(16)
C25 0.0341(17) 0.0158(15) 0.035(2) 0.0017(13) 0.0069(15) 0.0095(15)
C26 0.0235(14) 0.0197(15) 0.0266(17) 0.0031(12) 0.0092(13) 0.0093(14)
C27 0.0184(13) 0.0195(14) 0.0249(16) 0.0033(11) 0.0063(12) 0.0108(13)
C28 0.0231(14) 0.0242(16) 0.0265(17) -0.0021(12) 0.0050(13) 0.0125(14)
C29 0.041(2) 0.0283(18) 0.033(2) -0.0028(15) 0.0063(16) 0.0110(17)
C30 0.049(2) 0.037(2) 0.030(2) -0.0120(18) 0.0022(18) 0.0100(18)
C31 0.037(2) 0.052(3) 0.038(2) -0.0142(18) -0.0050(17) 0.027(2)
C32 0.0257(16) 0.044(2) 0.042(2) -0.0016(15) 0.0002(16) 0.027(2)
C33 0.0223(15) 0.0310(18) 0.0323(19) -0.0002(13) 0.0052(14) 0.0167(16)
C34 0.0271(16) 0.0335(19) 0.041(2) 0.0092(14) 0.0068(15) 0.0174(18)
F5 0.0495(14) 0.0276(12) 0.0478(15) -0.0026(10) 0.0112(12) -0.0048(11)
F6 0.0240(10) 0.0421(13) 0.0539(15) -0.0029(9) 0.0100(10) 0.0113(12)
N5 0.0172(11) 0.0211(13) 0.0258(14) 0.0053(9) 0.0044(10) 0.0131(11)
N6 0.0332(16) 0.0273(16) 0.0378(18) -0.0041(12) 0.0028(14) 0.0082(14)
C35 0.0220(14) 0.0212(15) 0.0263(16) 0.0028(11) 0.0032(12) 0.0139(14)
C36 0.0281(16) 0.0230(16) 0.0315(18) 0.0040(13) 0.0058(14) 0.0098(15)
C37 0.0369(19) 0.0219(17) 0.034(2) 0.0007(14) 0.0062(16) 0.0063(16)
C38 0.0230(15) 0.0324(18) 0.038(2) 0.0016(13) 0.0072(14) 0.0162(17)
C39 0.0247(15) 0.0232(16) 0.0270(17) 0.0042(12) 0.0065(13) 0.0120(14)
C40 0.0197(14) 0.0234(15) 0.0288(17) 0.0038(12) 0.0054(13) 0.0124(14)
C41 0.0215(15) 0.0345(19) 0.036(2) 0.0012(13) 0.0090(14) 0.0140(17)
C42 0.0262(16) 0.038(2) 0.038(2) 0.0101(14) 0.0149(15) 0.0172(18)
C43 0.0255(15) 0.0276(16) 0.0273(17) 0.0091(13) 0.0081(13) 0.0157(15)
C44 0.0226(14) 0.0244(16) 0.0284(17) 0.0069(12) 0.0090(13) 0.0143(14)
C45 0.0320(16) 0.0278(17) 0.0304(18) 0.0093(13) 0.0150(14) 0.0146(15)
C46 0.0383(19) 0.037(2) 0.036(2) 0.0157(16) 0.0150(16) 0.0181(17)
C47 0.054(2) 0.039(2) 0.042(2) 0.0218(19) 0.026(2) 0.0185(19)
C48 0.066(3) 0.030(2) 0.034(2) 0.0056(19) 0.024(2) 0.0084(18)
C49 0.040(2) 0.037(2) 0.0301(19) -0.0029(16) 0.0104(16) 0.0135(17)
C50 0.0311(17) 0.0330(18) 0.0300(18) 0.0037(14) 0.0116(15) 0.0164(16)
C51 0.0281(18) 0.056(3) 0.036(2) 0.0114(17) 0.0069(16) 0.019(2)
C52 0.114(8) 0.181(12) 0.207(14) 0.014(8) 0.007(8) 0.126(11)
C53 0.183(11) 0.123(8) 0.161(11) 0.051(8) 0.048(9) 0.100(8)
C54 0.172(10) 0.068(6) 0.172(12) 0.019(6) 0.064(8) 0.050(7)
C55 0.070(3) 0.071(3) 0.071(3) 0.020(2) 0.023(2) 0.035(2)
Cl1 0.210(2) 0.257(3) 0.244(3) 0.0489(18) 0.0950(19) 0.0951(18)

loop_
_atom_type_symbol
_atom_type_description
_atom_type_scat_dispersion_real
_atom_type_scat_dispersion_imag
_atom_type_scat_source
C C 0.0033 0.0016 'International Tables Vol C Tables 4.2.6.8 and 6.1.1.4'
H H 0.0000 0.0000 'International Tables Vol C Tables 4.2.6.8 and 6.1.1.4'
N N 0.0061 0.0033 'International Tables Vol C Tables 4.2.6.8 and 6.1.1.4'
F F 0.0171 0.0103 'International Tables Vol C Tables 4.2.6.8 and 6.1.1.4'
Cl Cl 0.1484 0.1585 'International Tables Vol C Tables 4.2.6.8 and 6.1.1.4'
Ir Ir -1.4442 7.9887 'International Tables Vol C Tables 4.2.6.8 and 6.1.1.4'

loop_
_geom_angle_atom_site_label_1
_geom_angle_atom_site_label_2
_geom_angle_atom_site_label_3
_geom_angle_site_symmetry_1
_geom_angle
_geom_angle_publ_flag
C35 Ir1 N5 . 80.32(12) y
C35 Ir1 N1 . 98.62(12) y
N5 Ir1 N1 . 174.15(10) y
C35 Ir1 C1 . 92.12(12) y
N5 Ir1 C1 . 94.75(12) y
N1 Ir1 C1 . 79.51(12) y
C35 Ir1 C18 . 94.00(13) y
N5 Ir1 C18 . 88.72(11) y
N1 Ir1 C18 . 97.10(12) y
C1 Ir1 C18 . 173.39(11) y
C35 Ir1 N3 . 170.98(11) y
N5 Ir1 N3 . 94.39(10) y
N1 Ir1 N3 . 87.37(10) y
C1 Ir1 N3 . 95.61(11) y
C18 Ir1 N3 . 78.49(12) y
C10 N1 C6 . 119.6(3) ?
C10 N1 Ir1 . 123.6(2) ?
C6 N1 Ir1 . 116.6(2) ?
C4 N2 C3 . 114.9(3) ?
C2 C1 C5 . 117.7(3) ?
C2 C1 Ir1 . 129.4(2) ?
C5 C1 Ir1 . 112.8(2) ?
C3 C2 C1 . 117.8(3) ?
C3 C2 H2 . 121.1 ?
C1 C2 H2 . 121.1 ?
N2 C3 F1 . 113.6(3) ?
N2 C3 C2 . 126.4(4) ?
F1 C3 C2 . 120.0(4) ?
N2 C4 F2 . 113.9(3) ?
N2 C4 C5 . 126.7(3) ?
F2 C4 C5 . 119.4(3) ?
C4 C5 C1 . 116.4(3) ?
C4 C5 C6 . 126.8(3) ?
C1 C5 C6 . 116.8(3) ?
N1 C6 C7 . 118.6(3) ?
N1 C6 C5 . 112.9(3) ?
C7 C6 C5 . 128.5(3) ?
C8 C7 C6 . 120.9(3) ?
C8 C7 H7 . 119.6 ?
C6 C7 H7 . 119.6 ?
C7 C8 C9 . 120.5(3) ?
C7 C8 H8 . 119.8 ?
C9 C8 H8 . 119.8 ?
C10 C9 C8 . 116.5(3) ?
C10 C9 C11 . 119.3(3) ?
C8 C9 C11 . 124.1(3) ?
N1 C10 C9 . 123.8(3) ?
N1 C10 H10 . 118.1 ?
C9 C10 H10 . 118.1 ?
C12 C11 C16 . 119.2(4) ?
C12 C11 C9 . 119.0(4) ?
C16 C11 C9 . 121.7(3) ?
C13 C12 C11 . 121.1(5) ?
C13 C12 H12 . 119.5 ?
C11 C12 H12 . 119.5 ?
C14 C13 C12 . 119.4(4) ?
C14 C13 H13 . 120.3 ?
C12 C13 H13 . 120.3 ?
C15 C14 C13 . 120.3(5) ?
C15 C14 H14 . 119.9 ?
C13 C14 H14 . 119.9 ?
C14 C15 C16 . 121.4(5) ?
C14 C15 H15 . 119.3 ?
C16 C15 H15 . 119.3 ?
C15 C16 C11 . 118.7(4) ?
C15 C16 C17 . 117.6(4) ?
C11 C16 C17 . 123.6(4) ?
C16 C17 H17A . 109.5 ?
C16 C17 H17B . 109.5 ?
H17A C17 H17B . 109.5 ?
C16 C17 H17C . 109.5 ?
H17A C17 H17C . 109.5 ?
H17B C17 H17C . 109.5 ?
C27 N3 C23 . 119.4(3) ?
C27 N3 Ir1 . 124.7(2) ?
C23 N3 Ir1 . 115.9(2) ?
C21 N4 C20 . 114.6(3) ?
C19 C18 C22 . 116.7(3) ?
C19 C18 Ir1 . 129.1(3) ?
C22 C18 Ir1 . 114.1(2) ?
C20 C19 C18 . 118.2(3) ?
C20 C19 H19 . 120.9 ?
C18 C19 H19 . 120.9 ?
N4 C20 F3 . 114.1(3) ?
N4 C20 C19 . 127.1(4) ?
F3 C20 C19 . 118.8(4) ?
N4 C21 F4 . 113.4(3) ?
N4 C21 C22 . 126.5(3) ?
F4 C21 C22 . 120.1(3) ?
C21 C22 C18 . 116.9(3) ?
C21 C22 C23 . 126.1(3) ?
C18 C22 C23 . 117.0(3) ?
N3 C23 C24 . 119.5(3) ?
N3 C23 C22 . 114.0(3) ?
C24 C23 C22 . 126.4(3) ?
C25 C24 C23 . 119.9(3) ?
C25 C24 H24 . 120.0 ?
C23 C24 H24 . 120.0 ?
C24 C25 C26 . 121.1(3) ?
C24 C25 H25 . 119.5 ?
C26 C25 H25 . 119.5 ?
C27 C26 C25 . 115.9(3) ?
C27 C26 C28 . 122.8(3) ?
C25 C26 C28 . 121.4(3) ?
N3 C27 C26 . 124.1(3) ?
N3 C27 H27 . 117.9 ?
C26 C27 H27 . 117.9 ?
C29 C28 C33 . 119.4(3) ?
C29 C28 C26 . 118.1(3) ?
C33 C28 C26 . 122.4(3) ?
C30 C29 C28 . 121.3(4) ?
C30 C29 H29 . 119.4 ?
C28 C29 H29 . 119.4 ?
C31 C30 C29 . 119.3(4) ?
C31 C30 H30 . 120.3 ?
C29 C30 H30 . 120.3 ?
C30 C31 C32 . 120.2(4) ?
C30 C31 H31 . 119.9 ?
C32 C31 H31 . 119.9 ?
C31 C32 C33 . 122.0(4) ?
C31 C32 H32 . 119.0 ?
C33 C32 H32 . 119.0 ?
C32 C33 C28 . 117.7(3) ?
C32 C33 C34 . 118.6(3) ?
C28 C33 C34 . 123.6(3) ?
C33 C34 H34A . 109.5 ?
C33 C34 H34B . 109.5 ?
H34A C34 H34B . 109.5 ?
C33 C34 H34C . 109.5 ?
H34A C34 H34C . 109.5 ?
H34B C34 H34C . 109.5 ?
C44 N5 C40 . 120.0(3) ?
C44 N5 Ir1 . 122.9(2) ?
C40 N5 Ir1 . 117.0(2) ?
C38 N6 C37 . 114.1(3) ?
C36 C35 C39 . 116.7(3) ?
C36 C35 Ir1 . 128.7(2) ?
C39 C35 Ir1 . 114.4(2) ?
C37 C36 C35 . 117.6(3) ?
C37 C36 H36 . 121.2 ?
C35 C36 H36 . 121.2 ?
N6 C37 F5 . 113.9(3) ?
N6 C37 C36 . 127.4(4) ?
F5 C37 C36 . 118.6(3) ?
N6 C38 F6 . 113.8(3) ?
N6 C38 C39 . 126.6(3) ?
F6 C38 C39 . 119.5(3) ?
C38 C39 C35 . 117.4(3) ?
C38 C39 C40 . 127.0(3) ?
C35 C39 C40 . 115.6(3) ?
N5 C40 C41 . 118.9(3) ?
N5 C40 C39 . 112.5(3) ?
C41 C40 C39 . 128.6(3) ?
C42 C41 C40 . 120.1(3) ?
C42 C41 H41 . 120.0 ?
C40 C41 H41 . 120.0 ?
C41 C42 C43 . 121.2(3) ?
C41 C42 H42 . 119.4 ?
C43 C42 H42 . 119.4 ?
C44 C43 C42 . 115.9(3) ?
C44 C43 C45 . 121.8(3) ?
C42 C43 C45 . 122.3(3) ?
N5 C44 C43 . 123.7(3) ?
N5 C44 H44 . 118.1 ?
C43 C44 H44 . 118.1 ?
C46 C45 C50 . 119.1(3) ?
C46 C45 C43 . 118.1(3) ?
C50 C45 C43 . 122.7(3) ?
C47 C46 C45 . 121.4(4) ?
C47 C46 H46 . 119.3 ?
C45 C46 H46 . 119.3 ?
C48 C47 C46 . 119.7(4) ?
C48 C47 H47 . 120.2 ?
C46 C47 H47 . 120.2 ?
C47 C48 C49 . 119.6(4) ?
C47 C48 H48 . 120.2 ?
C49 C48 H48 . 120.2 ?
C48 C49 C50 . 122.5(4) ?
C48 C49 H49 . 118.8 ?
C50 C49 H49 . 118.8 ?
C49 C50 C45 . 117.7(3) ?
C49 C50 C51 . 118.0(3) ?
C45 C50 C51 . 124.3(3) ?
C50 C51 H51A . 109.5 ?
C50 C51 H51B . 109.5 ?
H51A C51 H51B . 109.5 ?
C50 C51 H51C . 109.5 ?
H51A C51 H51C . 109.5 ?
H51B C51 H51C . 109.5 ?
C53 C52 H52A . 109.5 ?
C53 C52 H52B . 109.5 ?
H52A C52 H52B . 109.5 ?
C53 C52 H52C . 109.5 ?
H52A C52 H52C . 109.5 ?
H52B C52 H52C . 109.5 ?
C54 C53 C52 . 114.3(9) ?
C54 C53 H53A . 108.7 ?
C52 C53 H53A . 108.7 ?
C54 C53 H53B . 108.7 ?
C52 C53 H53B . 108.7 ?
H53A C53 H53B . 107.6 ?
C54 C54 C53 2_665 120.0(12) ?
C54 C54 H54A 2_665 107.3 ?
C53 C54 H54A . 107.3 ?
C54 C54 H54C 2_665 107.3 ?
C53 C54 H54C . 107.3 ?
H54A C54 H54C . 106.9 ?
Cl1 C55 Cl1 2_676 113.6(6) ?
Cl1 C55 H55A 2_676 108.8 ?
Cl1 C55 H55A . 108.8 ?
Cl1 C55 H55B 2_676 108.8 ?
Cl1 C55 H55B . 108.8 ?
H55A C55 H55B . 107.7 ?
C55 Cl1 C55 2_676 66.4(6) ?

loop_
_geom_bond_atom_site_label_1
_geom_bond_atom_site_label_2
_geom_bond_site_symmetry_2
_geom_bond_distance
_geom_bond_publ_flag
Ir1 C35 . 1.991(3) y
Ir1 N5 . 2.030(3) y
Ir1 N1 . 2.056(3) y
Ir1 C1 . 2.061(3) y
Ir1 C18 . 2.070(3) y
Ir1 N3 . 2.143(3) y
F1 C3 . 1.349(4) ?
F2 C4 . 1.359(4) ?
N1 C10 . 1.346(4) ?
N1 C6 . 1.378(4) ?
N2 C4 . 1.307(5) ?
N2 C3 . 1.323(5) ?
C1 C2 . 1.397(5) ?
C1 C5 . 1.421(4) ?
C2 C3 . 1.369(5) ?
C2 H2 . 0.9500 ?
C4 C5 . 1.389(5) ?
C5 C6 . 1.453(5) ?
C6 C7 . 1.393(5) ?
C7 C8 . 1.378(5) ?
C7 H7 . 0.9500 ?
C8 C9 . 1.392(5) ?
C8 H8 . 0.9500 ?
C9 C10 . 1.386(5) ?
C9 C11 . 1.490(5) ?
C10 H10 . 0.9500 ?
C11 C12 . 1.392(5) ?
C11 C16 . 1.404(6) ?
C12 C13 . 1.390(7) ?
C12 H12 . 0.9500 ?
C13 C14 . 1.385(8) ?
C13 H13 . 0.9500 ?
C14 C15 . 1.366(7) ?
C14 H14 . 0.9500 ?
C15 C16 . 1.401(6) ?
C15 H15 . 0.9500 ?
C16 C17 . 1.502(6) ?
C17 H17A . 0.9800 ?
C17 H17B . 0.9800 ?
C17 H17C . 0.9800 ?
F3 C20 . 1.345(5) ?
F4 C21 . 1.346(4) ?
N3 C27 . 1.343(4) ?
N3 C23 . 1.367(4) ?
N4 C21 . 1.305(5) ?
N4 C20 . 1.316(5) ?
C18 C19 . 1.392(5) ?
C18 C22 . 1.429(4) ?
C19 C20 . 1.369(5) ?
C19 H19 . 0.9500 ?
C21 C22 . 1.394(5) ?
C22 C23 . 1.460(5) ?
C23 C24 . 1.395(4) ?
C24 C25 . 1.377(5) ?
C24 H24 . 0.9500 ?
C25 C26 . 1.396(5) ?
C25 H25 . 0.9500 ?
C26 C27 . 1.389(4) ?
C26 C28 . 1.483(5) ?
C27 H27 . 0.9500 ?
C28 C29 . 1.395(5) ?
C28 C33 . 1.410(5) ?
C29 C30 . 1.387(6) ?
C29 H29 . 0.9500 ?
C30 C31 . 1.372(7) ?
C30 H30 . 0.9500 ?
C31 C32 . 1.378(6) ?
C31 H31 . 0.9500 ?
C32 C33 . 1.396(5) ?
C32 H32 . 0.9500 ?
C33 C34 . 1.496(5) ?
C34 H34A . 0.9800 ?
C34 H34B . 0.9800 ?
C34 H34C . 0.9800 ?
F5 C37 . 1.352(4) ?
F6 C38 . 1.352(4) ?
N5 C44 . 1.346(4) ?
N5 C40 . 1.367(4) ?
N6 C38 . 1.310(5) ?
N6 C37 . 1.322(5) ?
C35 C36 . 1.405(5) ?
C35 C39 . 1.420(4) ?
C36 C37 . 1.371(5) ?
C36 H36 . 0.9500 ?
C38 C39 . 1.389(5) ?
C39 C40 . 1.456(5) ?
C40 C41 . 1.400(5) ?
C41 C42 . 1.372(5) ?
C41 H41 . 0.9500 ?
C42 C43 . 1.401(5) ?
C42 H42 . 0.9500 ?
C43 C44 . 1.384(5) ?
C43 C45 . 1.483(5) ?
C44 H44 . 0.9500 ?
C45 C46 . 1.396(5) ?
C45 C50 . 1.413(5) ?
C46 C47 . 1.384(6) ?
C46 H46 . 0.9500 ?
C47 C48 . 1.367(6) ?
C47 H47 . 0.9500 ?
C48 C49 . 1.385(6) ?
C48 H48 . 0.9500 ?
C49 C50 . 1.386(5) ?
C49 H49 . 0.9500 ?
C50 C51 . 1.513(5) ?
C51 H51A . 0.9800 ?
C51 H51B . 0.9800 ?
C51 H51C . 0.9800 ?
C52 C53 . 1.562(14) ?
C52 H52A . 0.9800 ?
C52 H52B . 0.9800 ?
C52 H52C . 0.9800 ?
C53 C54 . 1.400(13) ?
C53 H53A . 0.9900 ?
C53 H53B . 0.9900 ?
C54 C54 2_665 1.358(18) ?
C54 H54A . 0.9900 ?
C54 H54C . 0.9900 ?
C55 Cl1 2_676 1.727(3) ?
C55 Cl1 . 1.741(3) ?
C55 H55A . 0.9900 ?
C55 H55B . 0.9900 ?
Cl1 C55 2_676 1.727(4) ?

loop_
_geom_hbond_atom_site_label_D
_geom_hbond_atom_site_label_H
_geom_hbond_atom_site_label_A
_geom_hbond_site_symmetry_A
_geom_hbond_distance_DH
_geom_hbond_distance_HA
_geom_hbond_distance_DA
_geom_hbond_angle_DHA
_geom_hbond_publ_flag
C7 H7 F2 . 0.95 2.29 2.895(5) 121.3 y
C24 H24 F4 . 0.95 2.22 2.851(4) 122.9 y
C36 H36 F2 2_766 0.95 2.41 3.245(4) 146.1 y
C41 H41 F6 . 0.95 2.32 2.917(4) 120.5 y
C44 H44 N3 . 0.95 2.50 3.112(4) 122.2 y
C46 H46 F3 2_676 0.95 2.50 3.067(5) 118.7 y
C13 H13 <i>Cg</i>6 2_776 0.95 2.98 3.777(7) 142 y
C55 H55A <i>Cg</i>4 2_676 0.99 2.96 3.326(9) 103 y
C55 H55B <i>Cg</i>3 2_676 0.99 3.00 3.718(10) 131 y
C55 H55B <i>Cg</i>4 2_676 0.99 2.78 3.326(10) 116 y

loop_
_geom_torsion_atom_site_label_1
_geom_torsion_atom_site_label_2
_geom_torsion_atom_site_label_3
_geom_torsion_atom_site_label_4
_geom_torsion_site_symmetry_1
_geom_torsion_site_symmetry_4
_geom_torsion
C5 C1 C2 C3 . . 1.5(5)
Ir1 C1 C2 C3 . . -176.6(3)
C4 N2 C3 F1 . . 178.4(3)
C4 N2 C3 C2 . . -1.9(6)
C1 C2 C3 N2 . . 0.9(6)
C1 C2 C3 F1 . . -179.5(3)
C3 N2 C4 F2 . . -179.5(3)
C3 N2 C4 C5 . . 0.4(5)
N2 C4 C5 C1 . . 1.9(5)
F2 C4 C5 C1 . . -178.2(3)
N2 C4 C5 C6 . . -176.6(3)
F2 C4 C5 C6 . . 3.4(5)
C2 C1 C5 C4 . . -2.7(4)
Ir1 C1 C5 C4 . . 175.7(2)
C2 C1 C5 C6 . . 175.8(3)
Ir1 C1 C5 C6 . . -5.7(3)
C10 N1 C6 C7 . . 4.3(4)
Ir1 N1 C6 C7 . . -170.7(2)
C10 N1 C6 C5 . . -175.1(3)
Ir1 N1 C6 C5 . . 9.9(3)
C4 C5 C6 N1 . . 175.8(3)
C1 C5 C6 N1 . . -2.6(4)
C4 C5 C6 C7 . . -3.5(5)
C1 C5 C6 C7 . . 178.1(3)
N1 C6 C7 C8 . . -2.5(5)
C5 C6 C7 C8 . . 176.8(3)
C6 C7 C8 C9 . . -1.4(5)
C7 C8 C9 C10 . . 3.5(5)
C7 C8 C9 C11 . . -179.8(3)
C6 N1 C10 C9 . . -2.2(5)
Ir1 N1 C10 C9 . . 172.4(2)
C8 C9 C10 N1 . . -1.7(5)
C11 C9 C10 N1 . . -178.6(3)
C10 C9 C11 C12 . . 126.0(4)
C8 C9 C11 C12 . . -50.7(5)
C10 C9 C11 C16 . . -51.4(5)
C8 C9 C11 C16 . . 131.9(4)
C16 C11 C12 C13 . . 1.8(6)
C9 C11 C12 C13 . . -175.6(4)
C11 C12 C13 C14 . . -0.2(7)
C12 C13 C14 C15 . . -1.5(7)
C13 C14 C15 C16 . . 1.5(7)
C14 C15 C16 C11 . . 0.2(6)
C14 C15 C16 C17 . . -177.5(4)
C12 C11 C16 C15 . . -1.8(5)
C9 C11 C16 C15 . . 175.5(3)
C12 C11 C16 C17 . . 175.8(4)
C9 C11 C16 C17 . . -6.9(6)
C22 C18 C19 C20 . . -1.9(5)
Ir1 C18 C19 C20 . . 176.1(3)
C21 N4 C20 F3 . . -177.2(4)
C21 N4 C20 C19 . . 1.7(7)
C18 C19 C20 N4 . . -0.6(7)
C18 C19 C20 F3 . . 178.3(4)
C20 N4 C21 F4 . . 179.1(4)
C20 N4 C21 C22 . . -0.2(6)
N4 C21 C22 C18 . . -2.2(6)
F4 C21 C22 C18 . . 178.5(3)
N4 C21 C22 C23 . . 175.5(4)
F4 C21 C22 C23 . . -3.7(6)
C19 C18 C22 C21 . . 3.2(5)
Ir1 C18 C22 C21 . . -175.2(3)
C19 C18 C22 C23 . . -174.8(3)
Ir1 C18 C22 C23 . . 6.8(4)
C27 N3 C23 C24 . . -1.6(5)
Ir1 N3 C23 C24 . . 178.2(2)
C27 N3 C23 C22 . . 177.4(3)
Ir1 N3 C23 C22 . . -2.9(3)
C21 C22 C23 N3 . . 179.7(3)
C18 C22 C23 N3 . . -2.5(4)
C21 C22 C23 C24 . . -1.5(6)
C18 C22 C23 C24 . . 176.3(3)
N3 C23 C24 C25 . . 1.8(5)
C22 C23 C24 C25 . . -177.0(3)
C23 C24 C25 C26 . . 0.1(5)
C24 C25 C26 C27 . . -2.0(5)
C24 C25 C26 C28 . . 178.1(3)
C23 N3 C27 C26 . . -0.5(5)
Ir1 N3 C27 C26 . . 179.8(2)
C25 C26 C27 N3 . . 2.2(5)
C28 C26 C27 N3 . . -177.8(3)
C27 C26 C28 C29 . . -134.7(4)
C25 C26 C28 C29 . . 45.2(5)
C27 C26 C28 C33 . . 47.1(5)
C25 C26 C28 C33 . . -133.0(4)
C33 C28 C29 C30 . . 1.2(6)
C26 C28 C29 C30 . . -177.0(3)
C28 C29 C30 C31 . . -0.2(6)
C29 C30 C31 C32 . . -0.8(6)
C30 C31 C32 C33 . . 0.8(6)
C31 C32 C33 C28 . . 0.2(6)
C31 C32 C33 C34 . . 178.2(4)
C29 C28 C33 C32 . . -1.2(5)
C26 C28 C33 C32 . . 176.9(3)
C29 C28 C33 C34 . . -179.0(3)
C26 C28 C33 C34 . . -0.9(5)
C39 C35 C36 C37 . . -0.2(5)
Ir1 C35 C36 C37 . . -176.3(3)
C38 N6 C37 F5 . . 179.3(3)
C38 N6 C37 C36 . . -0.3(6)
C35 C36 C37 N6 . . 1.1(6)
C35 C36 C37 F5 . . -178.5(3)
C37 N6 C38 F6 . . 178.9(3)
C37 N6 C38 C39 . . -1.6(6)
N6 C38 C39 C35 . . 2.4(6)
F6 C38 C39 C35 . . -178.1(3)
N6 C38 C39 C40 . . -177.8(4)
F6 C38 C39 C40 . . 1.8(6)
C36 C35 C39 C38 . . -1.3(5)
Ir1 C35 C39 C38 . . 175.4(3)
C36 C35 C39 C40 . . 178.8(3)
Ir1 C35 C39 C40 . . -4.5(4)
C44 N5 C40 C41 . . 1.0(5)
Ir1 N5 C40 C41 . . 177.7(3)
C44 N5 C40 C39 . . -177.0(3)
Ir1 N5 C40 C39 . . -0.3(4)
C38 C39 C40 N5 . . -176.8(3)
C35 C39 C40 N5 . . 3.1(4)
C38 C39 C40 C41 . . 5.5(6)
C35 C39 C40 C41 . . -174.6(3)
N5 C40 C41 C42 . . -2.6(5)
C39 C40 C41 C42 . . 175.0(4)
C40 C41 C42 C43 . . 1.0(6)
C41 C42 C43 C44 . . 2.1(5)
C41 C42 C43 C45 . . -179.7(3)
C40 N5 C44 C43 . . 2.3(5)
Ir1 N5 C44 C43 . . -174.2(2)
C42 C43 C44 N5 . . -3.8(5)
C45 C43 C44 N5 . . 178.0(3)
C44 C43 C45 C46 . . 139.1(4)
C42 C43 C45 C46 . . -39.0(5)
C44 C43 C45 C50 . . -43.0(5)
C42 C43 C45 C50 . . 138.8(4)
C50 C45 C46 C47 . . 0.2(6)
C43 C45 C46 C47 . . 178.2(4)
C45 C46 C47 C48 . . 0.4(6)
C46 C47 C48 C49 . . -0.6(6)
C47 C48 C49 C50 . . 0.2(6)
C48 C49 C50 C45 . . 0.5(6)
C48 C49 C50 C51 . . -176.9(4)
C46 C45 C50 C49 . . -0.7(5)
C43 C45 C50 C49 . . -178.5(3)
C46 C45 C50 C51 . . 176.5(4)
C43 C45 C50 C51 . . -1.3(6)
C52 C53 C54 C54 . 2_665 -176.7(15)
Cl1 C55 Cl1 C55 2_676 2_676 0.0000(10)
